data_1575077
loop_
_publ_author_name
'Du, Yuqin'
'Peng, Yali'
'Dong, Wenjian'
'Xu, Huixia'
'Li, Xinyu'
'Chen, Kang'
'Wang, Feng'
'Miao, Yanqin'
'Tao, Peng'
'Wang, Hua'
'Yu, Junsheng'

_publ_section_title
;
 Hybridized local and charge-transfer materials using pyrene as
 &#x3c0;-bridge towards negligible efficiency roll-off in non-doped OLED.
;
_journal_issue 31
_journal_name_full 'Chemical science'
_journal_page_first 14342
_journal_page_last 14349
_journal_paper_doi 10.1039/d5sc01756d
_journal_volume 16
_journal_year 2025
_chemical_formula_moiety 'C43 H30 N2'
_chemical_formula_sum 'C43 H30 N2'
_chemical_formula_weight 574.69
_space_group_crystal_system triclinic
_space_group_IT_number 2
_space_group_name_Hall '-P 1'
_space_group_name_H-M_alt 'P -1'
_atom_sites_solution_hydrogens geom
_atom_sites_solution_primary dual
_audit_creation_date 2024-03-22
_audit_creation_method
;
Olex2 1.5
(compiled 2024.02.16 svn.r378c4104 for OlexSys, GUI svn.r6928)
;
_audit_update_record
;
2024-12-11 deposited with the CCDC.	2025-07-03 downloaded from the CCDC.
;
_cell_angle_alpha 98.867(7)
_cell_angle_beta 96.371(8)
_cell_angle_gamma 104.220(9)
_cell_formula_units_Z 2
_cell_length_a 7.6245(8)
_cell_length_b 11.3457(11)
_cell_length_c 18.9104(16)
_cell_measurement_reflns_used 2609
_cell_measurement_temperature 150.00(10)
_cell_measurement_theta_max 28.7290
_cell_measurement_theta_min 1.9960
_cell_volume 1547.7(3)
_computing_cell_refinement 'CrysAlisPro 1.171.42.93a (Rigaku OD, 2023)'
_computing_data_collection 'CrysAlisPro 1.171.42.93a (Rigaku OD, 2023)'
_computing_data_reduction 'CrysAlisPro 1.171.42.93a (Rigaku OD, 2023)'
_computing_molecular_graphics 'Olex2 1.5 (Dolomanov et al., 2009)'
_computing_publication_material 'Olex2 1.5 (Dolomanov et al., 2009)'
_computing_structure_refinement 'SHELXL 2018/3 (Sheldrick, 2015)'
_computing_structure_solution 'SHELXT 2018/2 (Sheldrick, 2018)'
_diffrn_ambient_environment N~2~
_diffrn_ambient_temperature 150.00(10)
_diffrn_detector 'Hybrid Pixel Array Detector'
_diffrn_detector_area_resol_mean 10.0000
_diffrn_detector_type HyPix
_diffrn_measured_fraction_theta_full 0.999
_diffrn_measured_fraction_theta_max 0.998
_diffrn_measurement_details
;
List of Runs (angles in degrees, time in seconds):

  # Type    Start    End  Width  t~exp~   \w     \q     \k     \f   Frames
#--------------------------------------------------------------------------
  1  \w    -31.00  29.00   1.50    5.00    --   -6.24  81.00-107.00   40
  2  \w    -18.00  63.00   1.50    5.00    --   -6.24  37.00-180.00   54
  3  \w      2.00  32.00   1.50    5.00    --    3.89 -99.00  30.00   20
  4  \w     -6.00  34.50   1.50    5.00    --    3.89 -99.00  90.00   27
  5  \w    -33.00   7.50   1.50    5.00    --    3.89 -81.00 130.00   27
  6  \w    -79.00  11.00   1.50    5.00    --   -6.24 -77.00  60.00   60
  7  \w     -8.00  62.50   1.50    5.00    --    3.89  37.00  90.00   47
  8  \w    -18.00  42.00   1.50    5.00    --    3.89  81.00-107.00   40
;
_diffrn_measurement_device 'four-circle diffractometer'
_diffrn_measurement_device_type 'XtaLAB Synergy R, DW system, HyPix'
_diffrn_measurement_method '\w scans'
_diffrn_orient_matrix_type 'CrysAlisPro convention (1999,Acta A55,543-557)'
_diffrn_orient_matrix_UB_11 -0.0354303000
_diffrn_orient_matrix_UB_12 -0.0442317000
_diffrn_orient_matrix_UB_13 -0.0324529000
_diffrn_orient_matrix_UB_21 -0.0736705000
_diffrn_orient_matrix_UB_22 0.0268910000
_diffrn_orient_matrix_UB_23 -0.0062415000
_diffrn_orient_matrix_UB_31 0.0524926000
_diffrn_orient_matrix_UB_32 0.0404061000
_diffrn_orient_matrix_UB_33 -0.0196121000
_diffrn_radiation_monochromator mirror
_diffrn_radiation_probe x-ray
_diffrn_radiation_type 'Mo K\a'
_diffrn_radiation_wavelength 0.71073
_diffrn_reflns_av_R_equivalents 0.1021
_diffrn_reflns_av_unetI/netI 0.1074
_diffrn_reflns_Laue_measured_fraction_full 0.999
_diffrn_reflns_Laue_measured_fraction_max 0.998
_diffrn_reflns_limit_h_max 9
_diffrn_reflns_limit_h_min -9
_diffrn_reflns_limit_k_max 14
_diffrn_reflns_limit_k_min -14
_diffrn_reflns_limit_l_max 23
_diffrn_reflns_limit_l_min -23
_diffrn_reflns_number 22644
_diffrn_reflns_point_group_measured_fraction_full 0.999
_diffrn_reflns_point_group_measured_fraction_max 0.998
_diffrn_reflns_theta_full 25.242
_diffrn_reflns_theta_max 26.373
_diffrn_reflns_theta_min 1.885
_diffrn_source 'Rotating-anode X-ray tube'
_diffrn_source_type 'Rigaku (Mo) X-ray Source'
_exptl_absorpt_coefficient_mu 0.071
_exptl_absorpt_correction_T_max 1.00000
_exptl_absorpt_correction_T_min 0.64008
_exptl_absorpt_correction_type multi-scan
_exptl_absorpt_process_details
;
CrysAlisPro 1.171.42.93a (Rigaku Oxford Diffraction, 2023)
Empirical absorption correction using spherical harmonics,
implemented in SCALE3 ABSPACK scaling algorithm.
;
_exptl_crystal_colour 'clear dark yellow'
_exptl_crystal_colour_lustre clear
_exptl_crystal_colour_modifier dark
_exptl_crystal_colour_primary yellow
_exptl_crystal_density_diffrn 1.233
_exptl_crystal_description plate
_exptl_crystal_F_000 604
_exptl_crystal_size_max 0.12
_exptl_crystal_size_mid 0.11
_exptl_crystal_size_min 0.02
_refine_diff_density_max 0.232
_refine_diff_density_min -0.238
_refine_diff_density_rms 0.052
_refine_ls_extinction_coef 0.011(2)
_refine_ls_extinction_expression Fc^*^=kFc[1+0.001xFc^2^\l^3^/sin(2\q)]^-1/4^
_refine_ls_extinction_method 'SHELXL-2018/3 (Sheldrick 2018)'
_refine_ls_goodness_of_fit_ref 1.002
_refine_ls_hydrogen_treatment constr
_refine_ls_matrix_type full
_refine_ls_number_parameters 409
_refine_ls_number_reflns 6321
_refine_ls_number_restraints 0
_refine_ls_restrained_S_all 1.002
_refine_ls_R_factor_all 0.1451
_refine_ls_R_factor_gt 0.0693
_refine_ls_shift/su_max 0.001
_refine_ls_shift/su_mean 0.000
_refine_ls_structure_factor_coef Fsqd
_refine_ls_weighting_details 'w=1/[\s^2^(Fo^2^)+(0.0832P)^2^] where P=(Fo^2^+2Fc^2^)/3'
_refine_ls_weighting_scheme calc
_refine_ls_wR_factor_gt 0.1559
_refine_ls_wR_factor_ref 0.1898
_reflns_Friedel_coverage 0.000
_reflns_number_gt 3223
_reflns_number_total 6321
_reflns_threshold_expression 'I > 2\s(I)'
_cod_data_source_file d5sc01756d2.cif
_cod_data_source_block ty_dongwj_2_auto
_cod_depositor_comments 'Adding full bibliography for 1575077.cif.'
_cod_database_code 1575077
_shelx_shelxl_version_number 2018/3
_shelx_space_group_comment
;
The symmetry employed for this shelxl refinement is uniquely defined
by the following loop, which should always be used as a source of
symmetry information in preference to the above space-group names.
They are only intended as comments.
;
_olex2_refinement_description
;
1. Fixed Uiso
 At 1.2 times of:
  All C(H) groups
 At 1.5 times of:
  All C(H,H,H) groups
2.a Aromatic/amide H refined with riding coordinates:
 C008(H008), C009(H009), C00A(H00A), C00B(H00B), C00C(H00C), C00E(H00E),
 C00F(H00F), C00G(H00G), C00K(H00K), C00M(H00M), C00P(H00P), C00Q(H00Q),
 C00R(H00R), C00S(H00S), C00T(H00T), C00V(H00V), C00W(H00W), C00X(H00X),
 C00Y(H00Y), C00Z(H00Z), C013(H013), C014(H014), C015(H015), C017(H017)
2.b Idealised Me refined as rotating group:
 C018(H01A,H01B,H01C), C019(H01D,H01E,H01F)
;
_olex2_submission_special_instructions 'No special instructions were received'
_oxdiff_exptl_absorpt_empirical_details
;
Empirical correction (ABSPACK) includes:
- Absorption correction using spherical harmonics
- Frame scaling
;
_oxdiff_exptl_absorpt_empirical_full_max 1.664
_oxdiff_exptl_absorpt_empirical_full_min 0.605

loop_
_space_group_symop_operation_xyz
'x, y, z'
'-x, -y, -z'

loop_
_atom_site_label
_atom_site_type_symbol
_atom_site_fract_x
_atom_site_fract_y
_atom_site_fract_z
_atom_site_U_iso_or_equiv
_atom_site_adp_type
_atom_site_occupancy
_atom_site_site_symmetry_order
_atom_site_calc_flag
_atom_site_refinement_flags_posn
_atom_site_refinement_flags_adp
_atom_site_refinement_flags_occupancy
_atom_site_disorder_assembly
_atom_site_disorder_group
N001 N 0.1242(3) 0.7333(2) 0.86504(12) 0.0430(6) Uani 1 1 d . . . . .
C002 C 0.4689(3) 0.3462(2) 0.54320(14) 0.0310(6) Uani 1 1 d . . . . .
C003 C 0.6174(3) 0.2021(2) 0.47668(14) 0.0321(6) Uani 1 1 d . . . . .
C004 C 0.4518(4) 0.4203(3) 0.60890(14) 0.0322(6) Uani 1 1 d . . . . .
C005 C 0.7419(4) 0.3023(3) 0.60408(14) 0.0330(6) Uani 1 1 d . . . . .
C006 C 0.6095(4) 0.2826(2) 0.54117(14) 0.0326(6) Uani 1 1 d . . . . .
C007 C 0.3058(4) 0.4760(3) 0.61024(14) 0.0341(6) Uani 1 1 d . . . . .
C008 C 0.4931(4) 0.1960(3) 0.41293(15) 0.0356(7) Uani 1 1 d . . . . .
H008 H 0.497129 0.143002 0.369389 0.043 Uiso 1 1 calc R U . . .
C009 C 0.5940(4) 0.4402(3) 0.67000(14) 0.0359(7) Uani 1 1 d . . . . .
H009 H 0.589796 0.493306 0.713488 0.043 Uiso 1 1 calc R U . . .
C00A C 0.7323(4) 0.3861(3) 0.66743(15) 0.0367(7) Uani 1 1 d . . . . .
H00A H 0.825101 0.403830 0.708417 0.044 Uiso 1 1 calc R U . . .
C00B C 0.2628(4) 0.4970(3) 0.74198(14) 0.0366(7) Uani 1 1 d . . . . .
H00B H 0.296203 0.421988 0.743667 0.044 Uiso 1 1 calc R U . . .
C00C C 0.2083(4) 0.6513(3) 0.67745(14) 0.0345(7) Uani 1 1 d . . . . .
H00C H 0.200647 0.682962 0.633880 0.041 Uiso 1 1 calc R U . . .
C00D C 0.2638(4) 0.5431(3) 0.67770(14) 0.0357(7) Uani 1 1 d . . . . .
C00E C 0.3697(4) 0.2638(3) 0.41313(14) 0.0357(7) Uani 1 1 d . . . . .
H00E H 0.295802 0.262565 0.368994 0.043 Uiso 1 1 calc R U . . .
C00F C 0.2150(4) 0.5564(3) 0.80297(14) 0.0382(7) Uani 1 1 d . . . . .
H00F H 0.214378 0.521374 0.845479 0.046 Uiso 1 1 calc R U . . .
C00G C 0.1640(4) 0.7139(3) 0.73881(14) 0.0360(7) Uani 1 1 d . . . . .
H00G H 0.131026 0.789034 0.737098 0.043 Uiso 1 1 calc R U . . .
C00H C 0.7702(4) 0.0531(3) 0.41096(15) 0.0375(7) Uani 1 1 d . . . . .
C00I C 0.1672(4) 0.6680(3) 0.80310(14) 0.0363(7) Uani 1 1 d . . . . .
C00J C 0.3488(4) 0.3371(3) 0.47830(14) 0.0334(6) Uani 1 1 d . . . . .
C00K C 0.1932(4) 0.4677(3) 0.54557(15) 0.0387(7) Uani 1 1 d . . . . .
H00K H 0.097915 0.508210 0.545913 0.046 Uiso 1 1 calc R U . . .
C00L C 0.7546(4) 0.1375(2) 0.47684(15) 0.0354(7) Uani 1 1 d . . . . .
C00M C 0.2159(4) 0.4024(3) 0.48080(15) 0.0403(7) Uani 1 1 d . . . . .
H00M H 0.139883 0.401926 0.437346 0.048 Uiso 1 1 calc R U . . .
C00N C -0.0105(4) 0.8008(3) 0.85754(15) 0.0404(7) Uani 1 1 d . . . . .
C00O C 0.1761(4) 0.7085(3) 0.93481(15) 0.0426(7) Uani 1 1 d . . . . .
C00P C 0.8782(4) 0.2388(3) 0.60139(16) 0.0442(8) Uani 1 1 d . . . . .
H00P H 0.967989 0.250985 0.642819 0.053 Uiso 1 1 calc R U . . .
C00Q C 0.8832(4) 0.1589(3) 0.53914(16) 0.0431(7) Uani 1 1 d . . . . .
H00Q H 0.977110 0.117218 0.538717 0.052 Uiso 1 1 calc R U . . .
C00R C -0.1757(4) 0.7483(3) 0.81134(16) 0.0446(8) Uani 1 1 d . . . . .
H00R H -0.198100 0.667884 0.782903 0.053 Uiso 1 1 calc R U . . .
C00S C 0.9328(4) 0.0727(3) 0.38278(17) 0.0450(8) Uani 1 1 d . . . . .
H00S H 1.034551 0.138727 0.407047 0.054 Uiso 1 1 calc R U . . .
C00T C 0.9507(5) -0.0012(3) 0.32031(17) 0.0479(8) Uani 1 1 d . . . . .
H00T H 1.062658 0.014809 0.301345 0.057 Uiso 1 1 calc R U . . .
C00U C 0.8044(5) -0.0987(3) 0.28563(17) 0.0460(8) Uani 1 1 d . . . . .
C00V C 0.6250(4) -0.0467(3) 0.37612(16) 0.0448(8) Uani 1 1 d . . . . .
H00V H 0.512840 -0.062852 0.394989 0.054 Uiso 1 1 calc R U . . .
C00W C 0.0502(5) 0.6820(3) 0.98099(16) 0.0467(8) Uani 1 1 d . . . . .
H00W H -0.072436 0.684458 0.967431 0.056 Uiso 1 1 calc R U . . .
C00X C 0.6428(5) -0.1224(3) 0.31423(17) 0.0511(8) Uani 1 1 d . . . . .
H00X H 0.543497 -0.191144 0.291199 0.061 Uiso 1 1 calc R U . . .
C00Y C -0.3080(4) 0.8126(3) 0.80655(17) 0.0495(8) Uani 1 1 d . . . . .
H00Y H -0.420052 0.775699 0.774599 0.059 Uiso 1 1 calc R U . . .
C00Z C 0.3568(5) 0.7093(3) 0.95739(16) 0.0532(9) Uani 1 1 d . . . . .
H00Z H 0.447233 0.731830 0.927605 0.064 Uiso 1 1 calc R U . . .
C010 C -0.2795(5) 0.9305(3) 0.84778(18) 0.0528(9) Uani 1 1 d . . . . .
N011 N 0.8304(5) -0.2409(3) 0.16853(18) 0.0769(10) Uani 1 1 d . . . . .
C012 C 0.8195(5) -0.1769(3) 0.2203(2) 0.0564(9) Uani 1 1 d . . . . .
C013 C 0.0203(4) 0.9184(3) 0.89772(16) 0.0494(8) Uani 1 1 d . . . . .
H013 H 0.133475 0.956180 0.928829 0.059 Uiso 1 1 calc R U . . .
C014 C -0.1132(5) 0.9815(3) 0.89278(18) 0.0571(9) Uani 1 1 d . . . . .
H014 H -0.090067 1.062021 0.921112 0.069 Uiso 1 1 calc R U . . .
C015 C 0.1014(5) 0.6515(3) 1.04734(17) 0.0584(10) Uani 1 1 d . . . . .
H015 H 0.013199 0.634364 1.078734 0.070 Uiso 1 1 calc R U . . .
C016 C 0.2783(5) 0.6458(3) 1.06843(17) 0.0574(9) Uani 1 1 d . . . . .
C017 C 0.4046(5) 0.6772(3) 1.02309(17) 0.0610(10) Uani 1 1 d . . . . .
H017 H 0.527839 0.676790 1.037341 0.073 Uiso 1 1 calc R U . . .
C018 C -0.4274(6) 0.9988(4) 0.8430(2) 0.0786(12) Uani 1 1 d . . . . .
H01A H -0.412480 1.047036 0.804298 0.118 Uiso 1 1 calc R U . . .
H01B H -0.416995 1.054505 0.889254 0.118 Uiso 1 1 calc R U . . .
H01C H -0.548153 0.938756 0.832414 0.118 Uiso 1 1 calc R U . . .
C019 C 0.3288(6) 0.6075(4) 1.13953(19) 0.0880(14) Uani 1 1 d . . . . .
H01D H 0.315499 0.668781 1.179753 0.132 Uiso 1 1 calc R U . . .
H01E H 0.456065 0.602716 1.144225 0.132 Uiso 1 1 calc R U . . .
H01F H 0.247683 0.526375 1.140646 0.132 Uiso 1 1 calc R U . . .

loop_
_atom_site_aniso_label
_atom_site_aniso_U_11
_atom_site_aniso_U_22
_atom_site_aniso_U_33
_atom_site_aniso_U_23
_atom_site_aniso_U_13
_atom_site_aniso_U_12
N001 0.0535(16) 0.0478(16) 0.0348(13) 0.0097(12) 0.0084(11) 0.0250(13)
C002 0.0312(15) 0.0254(15) 0.0362(15) 0.0091(12) 0.0053(12) 0.0051(12)
C003 0.0317(15) 0.0253(15) 0.0400(16) 0.0101(12) 0.0089(12) 0.0050(12)
C004 0.0336(15) 0.0310(16) 0.0329(14) 0.0100(12) 0.0047(12) 0.0077(12)
C005 0.0355(16) 0.0293(15) 0.0358(15) 0.0117(12) 0.0056(12) 0.0084(12)
C006 0.0333(15) 0.0295(16) 0.0380(15) 0.0138(13) 0.0079(12) 0.0084(12)
C007 0.0332(15) 0.0309(16) 0.0385(16) 0.0086(12) 0.0047(12) 0.0081(12)
C008 0.0373(16) 0.0284(16) 0.0392(16) 0.0057(12) 0.0084(12) 0.0045(13)
C009 0.0399(16) 0.0323(17) 0.0336(15) 0.0048(12) 0.0030(12) 0.0083(13)
C00A 0.0341(16) 0.0380(17) 0.0381(16) 0.0130(13) 0.0017(12) 0.0079(13)
C00B 0.0422(17) 0.0308(16) 0.0399(16) 0.0112(13) 0.0057(13) 0.0130(13)
C00C 0.0346(15) 0.0387(17) 0.0321(15) 0.0122(13) 0.0036(12) 0.0105(13)
C00D 0.0360(16) 0.0372(17) 0.0353(15) 0.0089(13) 0.0057(12) 0.0109(13)
C00E 0.0363(16) 0.0362(17) 0.0336(15) 0.0059(13) 0.0025(12) 0.0094(13)
C00F 0.0452(17) 0.0412(18) 0.0316(15) 0.0128(13) 0.0078(13) 0.0136(14)
C00G 0.0371(16) 0.0317(16) 0.0411(16) 0.0098(13) 0.0063(12) 0.0110(13)
C00H 0.0461(18) 0.0273(16) 0.0451(17) 0.0155(13) 0.0092(14) 0.0145(14)
C00I 0.0364(16) 0.0376(17) 0.0360(15) 0.0087(13) 0.0057(12) 0.0111(13)
C00J 0.0338(15) 0.0321(16) 0.0344(15) 0.0082(12) 0.0043(12) 0.0083(12)
C00K 0.0385(16) 0.0423(18) 0.0398(16) 0.0053(13) 0.0039(13) 0.0219(14)
C00L 0.0389(16) 0.0245(15) 0.0450(17) 0.0133(13) 0.0072(13) 0.0081(13)
C00M 0.0390(17) 0.0473(19) 0.0377(16) 0.0104(14) 0.0001(13) 0.0182(14)
C00N 0.0485(19) 0.0409(19) 0.0352(15) 0.0085(14) 0.0107(13) 0.0156(15)
C00O 0.054(2) 0.0398(18) 0.0364(16) 0.0059(13) 0.0072(14) 0.0175(15)
C00P 0.0455(18) 0.046(2) 0.0439(18) 0.0146(15) 0.0009(14) 0.0159(15)
C00Q 0.0431(18) 0.0387(19) 0.0555(19) 0.0163(15) 0.0090(14) 0.0206(14)
C00R 0.0479(19) 0.0343(18) 0.0503(18) 0.0018(14) 0.0095(15) 0.0117(15)
C00S 0.0469(19) 0.0339(18) 0.0571(19) 0.0103(15) 0.0078(15) 0.0156(14)
C00T 0.056(2) 0.040(2) 0.058(2) 0.0179(16) 0.0197(16) 0.0231(16)
C00U 0.065(2) 0.0272(17) 0.0530(19) 0.0130(14) 0.0201(16) 0.0184(16)
C00V 0.0518(19) 0.0310(17) 0.0549(19) 0.0109(15) 0.0178(15) 0.0113(15)
C00W 0.059(2) 0.0369(18) 0.0454(18) 0.0052(14) 0.0100(15) 0.0156(15)
C00X 0.061(2) 0.0259(17) 0.065(2) 0.0092(15) 0.0155(17) 0.0055(15)
C00Y 0.0448(19) 0.050(2) 0.0545(19) 0.0083(16) 0.0066(15) 0.0151(16)
C00Z 0.057(2) 0.063(2) 0.0407(18) 0.0132(16) 0.0059(15) 0.0167(18)
C010 0.057(2) 0.050(2) 0.062(2) 0.0176(17) 0.0147(17) 0.0266(17)
N011 0.108(3) 0.049(2) 0.079(2) 0.0076(17) 0.040(2) 0.0229(19)
C012 0.075(2) 0.036(2) 0.067(2) 0.0147(18) 0.0281(19) 0.0195(18)
C013 0.054(2) 0.044(2) 0.0462(18) -0.0005(15) -0.0007(15) 0.0138(16)
C014 0.069(2) 0.039(2) 0.063(2) -0.0008(16) 0.0077(18) 0.0216(18)
C015 0.088(3) 0.040(2) 0.047(2) 0.0095(16) 0.0233(19) 0.0122(19)
C016 0.083(3) 0.049(2) 0.0370(18) 0.0125(15) -0.0001(17) 0.0132(19)
C017 0.071(2) 0.062(2) 0.0457(19) 0.0092(17) -0.0085(17) 0.0175(19)
C018 0.078(3) 0.069(3) 0.101(3) 0.013(2) 0.014(2) 0.043(2)
C019 0.122(4) 0.084(3) 0.050(2) 0.025(2) -0.007(2) 0.014(3)

loop_
_atom_type_symbol
_atom_type_description
_atom_type_scat_dispersion_real
_atom_type_scat_dispersion_imag
_atom_type_scat_source
C C 0.0033 0.0016 'International Tables Vol C Tables 4.2.6.8 and 6.1.1.4'
H H 0.0000 0.0000 'International Tables Vol C Tables 4.2.6.8 and 6.1.1.4'
N N 0.0061 0.0033 'International Tables Vol C Tables 4.2.6.8 and 6.1.1.4'

loop_
_geom_angle_atom_site_label_1
_geom_angle_atom_site_label_2
_geom_angle_atom_site_label_3
_geom_angle
_geom_angle_site_symmetry_1
_geom_angle_site_symmetry_3
_geom_angle_publ_flag
C00I N001 C00N 119.6(2) . . ?
C00I N001 C00O 120.4(2) . . ?
C00O N001 C00N 118.1(2) . . ?
C004 C002 C006 120.7(2) . . ?
C00J C002 C004 120.2(2) . . ?
C00J C002 C006 119.1(2) . . ?
C006 C003 C008 118.2(2) . . ?
C00L C003 C006 119.0(2) . . ?
C00L C003 C008 122.6(3) . . ?
C002 C004 C009 117.3(2) . . ?
C007 C004 C002 119.4(2) . . ?
C007 C004 C009 123.2(2) . . ?
C006 C005 C00A 119.1(2) . . ?
C00P C005 C006 118.5(3) . . ?
C00P C005 C00A 122.4(3) . . ?
C003 C006 C002 120.2(2) . . ?
C003 C006 C005 120.7(2) . . ?
C005 C006 C002 119.1(2) . . ?
C004 C007 C00D 123.5(2) . . ?
C00K C007 C004 118.8(2) . . ?
C00K C007 C00D 117.7(2) . . ?
C00E C008 C003 121.6(3) . . ?
C00A C009 C004 122.2(3) . . ?
C009 C00A C005 121.2(3) . . ?
C00F C00B C00D 122.2(3) . . ?
C00G C00C C00D 122.0(2) . . ?
C00B C00D C007 122.6(3) . . ?
C00C C00D C007 120.7(2) . . ?
C00C C00D C00B 116.6(2) . . ?
C008 C00E C00J 121.2(3) . . ?
C00B C00F C00I 120.7(2) . . ?
C00C C00G C00I 120.8(3) . . ?
C00S C00H C00L 119.9(3) . . ?
C00S C00H C00V 118.3(3) . . ?
C00V C00H C00L 121.7(3) . . ?
C00F C00I N001 122.2(2) . . ?
C00G C00I N001 120.1(3) . . ?
C00G C00I C00F 117.7(3) . . ?
C002 C00J C00E 119.2(3) . . ?
C00M C00J C002 118.4(2) . . ?
C00M C00J C00E 122.4(3) . . ?
C00M C00K C007 121.9(3) . . ?
C003 C00L C00H 121.4(2) . . ?
C00Q C00L C003 119.1(3) . . ?
C00Q C00L C00H 119.4(3) . . ?
C00K C00M C00J 121.0(3) . . ?
C00R C00N N001 120.8(3) . . ?
C013 C00N N001 120.2(3) . . ?
C013 C00N C00R 119.0(3) . . ?
C00W C00O N001 121.3(3) . . ?
C00W C00O C00Z 118.5(3) . . ?
C00Z C00O N001 120.1(3) . . ?
C00Q C00P C005 120.7(3) . . ?
C00P C00Q C00L 122.0(3) . . ?
C00Y C00R C00N 120.3(3) . . ?
C00T C00S C00H 121.6(3) . . ?
C00U C00T C00S 119.4(3) . . ?
C00T C00U C00X 119.9(3) . . ?
C00T C00U C012 120.5(3) . . ?
C00X C00U C012 119.6(3) . . ?
C00X C00V C00H 120.4(3) . . ?
C00O C00W C015 120.5(3) . . ?
C00V C00X C00U 120.3(3) . . ?
C00R C00Y C010 121.2(3) . . ?
C017 C00Z C00O 120.1(3) . . ?
C00Y C010 C018 120.5(3) . . ?
C014 C010 C00Y 117.4(3) . . ?
C014 C010 C018 122.0(3) . . ?
N011 C012 C00U 179.0(4) . . ?
C00N C013 C014 120.2(3) . . ?
C013 C014 C010 121.9(3) . . ?
C016 C015 C00W 121.3(3) . . ?
C015 C016 C019 120.3(3) . . ?
C017 C016 C015 117.7(3) . . ?
C017 C016 C019 122.0(4) . . ?
C016 C017 C00Z 121.8(3) . . ?

loop_
_geom_bond_atom_site_label_1
_geom_bond_atom_site_label_2
_geom_bond_distance
_geom_bond_site_symmetry_2
_geom_bond_publ_flag
N001 C00I 1.402(3) . ?
N001 C00N 1.432(4) . ?
N001 C00O 1.424(4) . ?
C002 C004 1.426(4) . ?
C002 C006 1.433(4) . ?
C002 C00J 1.421(4) . ?
C003 C006 1.423(4) . ?
C003 C008 1.430(4) . ?
C003 C00L 1.417(4) . ?
C004 C007 1.410(4) . ?
C004 C009 1.443(4) . ?
C005 C006 1.423(4) . ?
C005 C00A 1.431(4) . ?
C005 C00P 1.403(4) . ?
C007 C00D 1.490(4) . ?
C007 C00K 1.391(4) . ?
C008 C00E 1.354(4) . ?
C009 C00A 1.346(4) . ?
C00B C00D 1.396(4) . ?
C00B C00F 1.375(4) . ?
C00C C00D 1.393(4) . ?
C00C C00G 1.384(4) . ?
C00E C00J 1.424(4) . ?
C00F C00I 1.401(4) . ?
C00G C00I 1.394(4) . ?
C00H C00L 1.485(4) . ?
C00H C00S 1.385(4) . ?
C00H C00V 1.391(4) . ?
C00J C00M 1.395(4) . ?
C00K C00M 1.382(4) . ?
C00L C00Q 1.396(4) . ?
C00N C00R 1.390(4) . ?
C00N C013 1.381(4) . ?
C00O C00W 1.379(4) . ?
C00O C00Z 1.394(4) . ?
C00P C00Q 1.381(4) . ?
C00R C00Y 1.385(4) . ?
C00S C00T 1.380(4) . ?
C00T C00U 1.380(4) . ?
C00U C00X 1.384(4) . ?
C00U C012 1.439(4) . ?
C00V C00X 1.382(4) . ?
C00W C015 1.392(4) . ?
C00Y C010 1.394(5) . ?
C00Z C017 1.383(4) . ?
C010 C014 1.384(5) . ?
C010 C018 1.519(4) . ?
N011 C012 1.149(4) . ?
C013 C014 1.383(4) . ?
C015 C016 1.383(5) . ?
C016 C017 1.378(5) . ?
C016 C019 1.514(4) . ?
